data_8104593
loop_
_publ_author_name
'Tai, Xi-Shi'
'Wang, Zi-Jian'
'Ouyang, Jian'
'Li, Yun-Fei'
'Zhang, Wei'
'Jia, Wen-Lei'
'Wang, Li-Hua'

_publ_section_title
;
 The crystal structure of [(phenantroline-\k2
 N,N&#x2032;)-bis(6-phenylpyridine-2-carboxylate-\k2
 N,O)cobalt(II)]monohydrate, C36H26N4O5Co
;
_journal_issue 6
_journal_name_full 'Zeitschrift f\"ur Kristallographie - New Crystal Structures'
_journal_page_first 1309
_journal_page_last 1311
_journal_paper_doi 10.1515/ncrs-2021-0319
_journal_volume 236
_journal_year 2021
_chemical_formula_moiety 'C36 H24 Co N4 O4, H2 O'
_chemical_formula_sum 'C36 H26 Co N4 O5'
_chemical_formula_weight 653.54
_space_group_crystal_system orthorhombic
_space_group_IT_number 19
_space_group_name_Hall 'P 2ac 2ab'
_space_group_name_H-M_alt 'P 21 21 21'
_atom_sites_solution_hydrogens mixed
_atom_sites_solution_primary dual
_cell_angle_alpha 90
_cell_angle_beta 90
_cell_angle_gamma 90
_cell_formula_units_Z 4
_cell_length_a 10.6380(5)
_cell_length_b 10.6639(5)
_cell_length_c 26.5443(15)
_cell_measurement_reflns_used 4799
_cell_measurement_temperature 200.00(10)
_cell_measurement_theta_max 27.2480
_cell_measurement_theta_min 2.9710
_cell_volume 3011.3(3)
_computing_cell_refinement 'CrysAlisPro 1.171.38.43f (Rigaku OD, 2015)'
_computing_data_collection 'CrysAlisPro 1.171.38.43f (Rigaku OD, 2015)'
_computing_data_reduction 'CrysAlisPro 1.171.38.43f (Rigaku OD, 2015)'
_computing_molecular_graphics 'Olex2 1.3-alpha (Dolomanov et al., 2009)'
_computing_publication_material 'Olex2 1.3-alpha (Dolomanov et al., 2009)'
_computing_structure_refinement 'SHELXL 2018/3 (Sheldrick, 2015)'
_computing_structure_solution 'SHELXT  (Sheldrick, 2015)'
_diffrn_ambient_environment N~2~
_diffrn_ambient_temperature 200.00(10)
_diffrn_detector 'CCD plate'
_diffrn_detector_area_resol_mean 5.2684
_diffrn_detector_type AtlasS2
_diffrn_measured_fraction_theta_full 1.000
_diffrn_measured_fraction_theta_max 1.000
_diffrn_measurement_details
;
List of Runs (angles in degrees, time in seconds):

  # Type    Start    End  Width  t~exp~   \w     \q     \k     \f   Frames
--------------------------------------------------------------------------
  1  \w    -18.00  15.00   1.00    3.50    --  -11.27 -99.00  60.00   33
  2  \w      3.00  84.00   1.00    3.50    --   11.90  38.00 -90.00   81
  3  \w    -82.00  -7.00   1.00    3.50    --  -11.27 -38.00 -30.00   75
;
_diffrn_measurement_device 'four-circle diffractometer'
_diffrn_measurement_device_type 'SuperNova, Dual, Cu at zero, AtlasS2'
_diffrn_measurement_method '\w scans'
_diffrn_orient_matrix_type 'CrysAlisPro convention (1999,Acta A55,543-557)'
_diffrn_orient_matrix_UB_11 0.0385915000
_diffrn_orient_matrix_UB_12 -0.0540547000
_diffrn_orient_matrix_UB_13 0.0017812000
_diffrn_orient_matrix_UB_21 0.0316975000
_diffrn_orient_matrix_UB_22 0.0268067000
_diffrn_orient_matrix_UB_23 0.0209154000
_diffrn_orient_matrix_UB_31 -0.0441318000
_diffrn_orient_matrix_UB_32 -0.0280575000
_diffrn_orient_matrix_UB_33 0.0165411000
_diffrn_radiation_monochromator mirror
_diffrn_radiation_probe x-ray
_diffrn_radiation_type 'Mo K\a'
_diffrn_radiation_wavelength 0.71073
_diffrn_reflns_av_R_equivalents 0.0305
_diffrn_reflns_av_unetI/netI 0.0449
_diffrn_reflns_Laue_measured_fraction_full 1.000
_diffrn_reflns_Laue_measured_fraction_max 1.000
_diffrn_reflns_limit_h_max 12
_diffrn_reflns_limit_h_min -11
_diffrn_reflns_limit_k_max 12
_diffrn_reflns_limit_k_min -11
_diffrn_reflns_limit_l_max 28
_diffrn_reflns_limit_l_min -31
_diffrn_reflns_number 12912
_diffrn_reflns_point_group_measured_fraction_full 0.990
_diffrn_reflns_point_group_measured_fraction_max 0.990
_diffrn_reflns_theta_full 25.000
_diffrn_reflns_theta_max 25.000
_diffrn_reflns_theta_min 2.058
_diffrn_source 'micro-focus sealed X-ray tube'
_diffrn_source_type 'SuperNova (Mo) X-ray Source'
_exptl_absorpt_coefficient_mu 0.622
_exptl_absorpt_correction_T_max 1.00000
_exptl_absorpt_correction_T_min 0.91953
_exptl_absorpt_correction_type multi-scan
_exptl_absorpt_process_details
;
CrysAlisPro 1.171.38.43f (Rigaku Oxford Diffraction, 2015)
Empirical absorption correction using spherical harmonics,
 implemented in SCALE3 ABSPACK scaling algorithm.
;
_exptl_crystal_colour yellow
_exptl_crystal_colour_primary yellow
_exptl_crystal_density_diffrn 1.442
_exptl_crystal_description block
_exptl_crystal_F_000 1348
_exptl_crystal_size_max 0.14
_exptl_crystal_size_mid 0.13
_exptl_crystal_size_min 0.12
_refine_diff_density_max 0.248
_refine_diff_density_min -0.239
_refine_diff_density_rms 0.042
_refine_ls_abs_structure_details
;
 Flack x determined using 1842 quotients [(I+)-(I-)]/[(I+)+(I-)]
 (Parsons, Flack and Wagner, Acta Cryst. B69 (2013) 249-259).
;
_refine_ls_abs_structure_Flack -0.007(8)
_refine_ls_extinction_coef .
_refine_ls_extinction_method none
_refine_ls_goodness_of_fit_ref 1.044
_refine_ls_hydrogen_treatment constr
_refine_ls_matrix_type full
_refine_ls_number_parameters 418
_refine_ls_number_reflns 5250
_refine_ls_number_restraints 0
_refine_ls_restrained_S_all 1.044
_refine_ls_R_factor_all 0.0387
_refine_ls_R_factor_gt 0.0330
_refine_ls_shift/su_max 0.001
_refine_ls_shift/su_mean 0.000
_refine_ls_structure_factor_coef Fsqd
_refine_ls_weighting_details 'w=1/[\s^2^(Fo^2^)+(0.0250P)^2^+0.6124P] where P=(Fo^2^+2Fc^2^)/3'
_refine_ls_weighting_scheme calc
_refine_ls_wR_factor_gt 0.0652
_refine_ls_wR_factor_ref 0.0681
_reflns_Friedel_coverage 0.743
_reflns_Friedel_fraction_full 0.978
_reflns_Friedel_fraction_max 0.978
_reflns_number_gt 4822
_reflns_number_total 5250
_reflns_threshold_expression 'I > 2\s(I)'
_cod_data_source_file suppl_j_ncrs-2021-0319_suppl.cif
_cod_data_source_block f04
_cod_original_cell_volume 3011.2(3)
_cod_database_code 8104593
_shelx_space_group_comment
;
The symmetry employed for this shelxl refinement is uniquely defined
by the following loop, which should always be used as a source of
symmetry information in preference to the above space-group names.
They are only intended as comments.
;
_reflns_odcompleteness_completeness 99.89
_reflns_odcompleteness_iscentric 1
_reflns_odcompleteness_theta 26.32
_olex2_refinement_description
;
1. Fixed Uiso
 At 1.2 times of:
  All C(H) groups
 At 1.5 times of:
  All O(H,H) groups
2.a Free rotating group:
 O5(H5A,H5B)
2.b Aromatic/amide H refined with riding coordinates:
 C2(H2), C3(H3), C4(H4), C7(H7), C8(H8), C9(H9), C10(H10), C11(H11), C13(H13),
 C14(H14), C15(H15), C17(H17), C18(H18), C22(H22), C23(H23), C24(H24), C26(H26),
  C27(H27), C28(H28), C32(H32), C33(H33), C34(H34), C35(H35), C36(H36)
;

loop_
_space_group_symop_operation_xyz
'x, y, z'
'-x+1/2, -y, z+1/2'
'-x, y+1/2, -z+1/2'
'x+1/2, -y+1/2, -z'

loop_
_atom_site_label
_atom_site_type_symbol
_atom_site_fract_x
_atom_site_fract_y
_atom_site_fract_z
_atom_site_U_iso_or_equiv
_atom_site_adp_type
_atom_site_occupancy
_atom_site_site_symmetry_order
_atom_site_calc_flag
_atom_site_refinement_flags_posn
_atom_site_refinement_flags_adp
_atom_site_refinement_flags_occupancy
_atom_site_disorder_assembly
_atom_site_disorder_group
Co01 Co 0.57858(4) 0.54695(4) 0.59310(2) 0.01996(12) Uani 1 1 d . . . . .
O1 O 0.6157(2) 0.4671(2) 0.44444(9) 0.0305(6) Uani 1 1 d . . . . .
O2 O 0.5654(2) 0.5574(2) 0.51714(8) 0.0266(5) Uani 1 1 d . . . . .
O3 O 0.4737(2) 0.3917(2) 0.60417(10) 0.0268(6) Uani 1 1 d . . . . .
O4 O 0.2873(2) 0.3191(2) 0.62805(9) 0.0313(6) Uani 1 1 d . . . . .
N1 N 0.3837(2) 0.6291(2) 0.59868(11) 0.0195(6) Uani 1 1 d . . . . .
N2 N 0.7090(2) 0.6989(3) 0.59906(11) 0.0222(6) Uani 1 1 d . . . . .
N3 N 0.5865(3) 0.5849(2) 0.67342(10) 0.0217(6) Uani 1 1 d . . . . .
N4 N 0.7272(3) 0.4141(2) 0.56874(11) 0.0217(7) Uani 1 1 d . . . . .
C1 C 0.3044(3) 0.5364(3) 0.61220(13) 0.0231(8) Uani 1 1 d . . . . .
C2 C 0.1799(3) 0.5557(4) 0.62450(15) 0.0365(10) Uani 1 1 d . . . . .
H2 H 0.128633 0.489142 0.634021 0.044 Uiso 1 1 calc R U . . .
C3 C 0.1338(4) 0.6760(4) 0.62227(18) 0.0475(12) Uani 1 1 d . . . . .
H3 H 0.050281 0.692328 0.630306 0.057 Uiso 1 1 calc R U . . .
C4 C 0.2121(4) 0.7714(3) 0.60812(16) 0.0373(10) Uani 1 1 d . . . . .
H4 H 0.181603 0.852994 0.606290 0.045 Uiso 1 1 calc R U . . .
C5 C 0.3369(3) 0.7470(3) 0.59646(14) 0.0229(8) Uani 1 1 d . . . . .
C6 C 0.4202(3) 0.8521(3) 0.58087(13) 0.0238(8) Uani 1 1 d . . . . .
C7 C 0.4930(3) 0.8449(3) 0.53774(14) 0.0282(9) Uani 1 1 d . . . . .
H7 H 0.494578 0.771090 0.519114 0.034 Uiso 1 1 calc R U . . .
C8 C 0.5634(4) 0.9471(4) 0.52216(16) 0.0393(10) Uani 1 1 d . . . . .
H8 H 0.611724 0.941638 0.493057 0.047 Uiso 1 1 calc R U . . .
C9 C 0.5620(4) 1.0565(4) 0.54959(16) 0.0396(10) Uani 1 1 d . . . . .
H9 H 0.609684 1.124816 0.539119 0.048 Uiso 1 1 calc R U . . .
C10 C 0.4899(4) 1.0648(3) 0.59264(17) 0.0401(10) Uani 1 1 d . . . . .
H10 H 0.489645 1.138442 0.611372 0.048 Uiso 1 1 calc R U . . .
C11 C 0.4183(4) 0.9642(3) 0.60795(13) 0.0316(8) Uani 1 1 d . . . . .
H11 H 0.368236 0.971130 0.636544 0.038 Uiso 1 1 calc R U . . .
C12 C 0.3578(3) 0.4041(3) 0.61506(13) 0.0231(8) Uani 1 1 d . . . . .
C13 C 0.5277(3) 0.5264(4) 0.71042(14) 0.0302(9) Uani 1 1 d . . . . .
H13 H 0.482495 0.454368 0.702618 0.036 Uiso 1 1 calc R U . . .
C14 C 0.5294(3) 0.5662(4) 0.76058(14) 0.0352(10) Uani 1 1 d . . . . .
H14 H 0.484811 0.522567 0.785088 0.042 Uiso 1 1 calc R U . . .
C15 C 0.5976(3) 0.6706(4) 0.77306(14) 0.0331(9) Uani 1 1 d . . . . .
H15 H 0.599946 0.698801 0.806200 0.040 Uiso 1 1 calc R U . . .
C16 C 0.6641(3) 0.7345(3) 0.73525(14) 0.0270(9) Uani 1 1 d . . . . .
C17 C 0.7445(4) 0.8397(3) 0.74473(15) 0.0338(10) Uani 1 1 d . . . . .
H17 H 0.751067 0.870853 0.777343 0.041 Uiso 1 1 calc R U . . .
C18 C 0.8108(3) 0.8945(4) 0.70741(15) 0.0320(9) Uani 1 1 d . . . . .
H18 H 0.863461 0.961524 0.714888 0.038 Uiso 1 1 calc R U . . .
C19 C 0.8014(3) 0.8510(3) 0.65627(15) 0.0265(8) Uani 1 1 d . . . . .
C20 C 0.7220(3) 0.7487(3) 0.64583(13) 0.0205(8) Uani 1 1 d . . . . .
C21 C 0.6546(3) 0.6887(3) 0.68606(13) 0.0214(8) Uani 1 1 d . . . . .
C22 C 0.8702(3) 0.9010(4) 0.61628(16) 0.0311(9) Uani 1 1 d . . . . .
H22 H 0.923942 0.968518 0.621663 0.037 Uiso 1 1 calc R U . . .
C23 C 0.8586(4) 0.8507(4) 0.56934(16) 0.0328(10) Uani 1 1 d . . . . .
H23 H 0.904277 0.883152 0.542464 0.039 Uiso 1 1 calc R U . . .
C24 C 0.7763(3) 0.7489(3) 0.56216(15) 0.0292(9) Uani 1 1 d . . . . .
H24 H 0.768885 0.715072 0.530005 0.035 Uiso 1 1 calc R U . . .
C25 C 0.8039(3) 0.3386(3) 0.59500(15) 0.0252(8) Uani 1 1 d . . . . .
C26 C 0.8748(4) 0.2457(4) 0.57166(16) 0.0349(10) Uani 1 1 d . . . . .
H26 H 0.927776 0.194980 0.590652 0.042 Uiso 1 1 calc R U . . .
C27 C 0.8662(4) 0.2290(4) 0.52032(16) 0.0372(10) Uani 1 1 d . . . . .
H27 H 0.913620 0.167533 0.504311 0.045 Uiso 1 1 calc R U . . .
C28 C 0.7861(3) 0.3048(3) 0.49298(15) 0.0300(9) Uani 1 1 d . . . . .
H28 H 0.777494 0.294590 0.458360 0.036 Uiso 1 1 calc R U . . .
C29 C 0.7192(3) 0.3961(3) 0.51823(13) 0.0214(8) Uani 1 1 d . . . . .
C30 C 0.6278(3) 0.4794(3) 0.49053(13) 0.0217(8) Uani 1 1 d . . . . .
C31 C 0.8131(3) 0.3566(4) 0.65080(15) 0.0296(9) Uani 1 1 d . . . . .
C32 C 0.8626(3) 0.4642(4) 0.67090(15) 0.0334(9) Uani 1 1 d . . . . .
H32 H 0.888844 0.528165 0.649504 0.040 Uiso 1 1 calc R U . . .
C33 C 0.8742(4) 0.4795(4) 0.72253(17) 0.0456(12) Uani 1 1 d . . . . .
H33 H 0.909214 0.552488 0.735582 0.055 Uiso 1 1 calc R U . . .
C34 C 0.8340(5) 0.3864(5) 0.75426(18) 0.0565(13) Uani 1 1 d . . . . .
H34 H 0.840636 0.396828 0.788947 0.068 Uiso 1 1 calc R U . . .
C35 C 0.7834(5) 0.2769(5) 0.73479(18) 0.0630(15) Uani 1 1 d . . . . .
H35 H 0.756459 0.213521 0.756307 0.076 Uiso 1 1 calc R U . . .
C36 C 0.7733(5) 0.2622(4) 0.68298(17) 0.0497(12) Uani 1 1 d . . . . .
H36 H 0.739669 0.188744 0.669792 0.060 Uiso 1 1 calc R U . . .
O5 O 0.6169(3) 0.3863(3) 0.34543(10) 0.0469(8) Uani 1 1 d G . . . .
H5A H 0.647835 0.313111 0.342863 0.070 Uiso 1 1 d G U . . .
H5B H 0.625375 0.412272 0.375535 0.070 Uiso 1 1 d G U . . .

loop_
_atom_site_aniso_label
_atom_site_aniso_U_11
_atom_site_aniso_U_22
_atom_site_aniso_U_33
_atom_site_aniso_U_23
_atom_site_aniso_U_13
_atom_site_aniso_U_12
Co01 0.0217(2) 0.0191(2) 0.0190(2) -0.0012(2) -0.0004(2) 0.0006(2)
O1 0.0393(14) 0.0329(15) 0.0194(13) -0.0018(12) -0.0017(11) 0.0066(12)
O2 0.0326(13) 0.0248(13) 0.0223(12) -0.0020(12) -0.0029(11) 0.0102(13)
O3 0.0256(13) 0.0171(13) 0.0377(17) -0.0024(12) 0.0010(12) 0.0009(10)
O4 0.0373(15) 0.0228(14) 0.0339(16) 0.0026(12) 0.0023(13) -0.0052(12)
N1 0.0228(14) 0.0180(15) 0.0177(15) -0.0016(13) -0.0009(12) 0.0006(11)
N2 0.0218(14) 0.0240(15) 0.0206(17) 0.0011(14) 0.0005(14) 0.0006(12)
N3 0.0213(14) 0.0221(15) 0.0216(15) 0.0014(12) -0.0009(14) -0.0010(13)
N4 0.0207(15) 0.0215(16) 0.0228(16) 0.0005(12) 0.0012(13) 0.0001(12)
C1 0.0228(17) 0.0236(19) 0.0228(19) 0.0016(17) -0.0016(14) -0.0007(16)
C2 0.0260(19) 0.030(2) 0.053(3) 0.006(2) 0.0034(18) -0.0006(18)
C3 0.026(2) 0.039(3) 0.077(3) 0.015(2) 0.017(2) 0.0098(19)
C4 0.032(2) 0.025(2) 0.055(3) 0.0076(19) 0.007(2) 0.0092(17)
C5 0.0257(18) 0.0221(18) 0.0208(19) 0.0001(17) 0.0002(17) 0.0034(14)
C6 0.0236(17) 0.0194(18) 0.028(2) 0.0015(15) -0.0035(17) 0.0069(16)
C7 0.033(2) 0.020(2) 0.032(2) -0.0011(17) 0.0019(17) 0.0040(17)
C8 0.036(2) 0.036(2) 0.046(2) 0.011(2) 0.012(2) 0.004(2)
C9 0.033(2) 0.023(2) 0.062(3) 0.009(2) -0.001(2) -0.0019(19)
C10 0.043(2) 0.024(2) 0.053(3) -0.004(2) -0.007(2) 0.0003(17)
C11 0.0369(19) 0.027(2) 0.031(2) -0.0038(17) 0.0020(18) 0.005(2)
C12 0.028(2) 0.023(2) 0.0181(19) -0.0049(15) -0.0043(16) -0.0030(16)
C13 0.0261(18) 0.035(2) 0.029(2) 0.0031(19) -0.0006(16) -0.0094(16)
C14 0.039(2) 0.046(3) 0.021(2) 0.005(2) 0.0024(17) -0.0087(19)
C15 0.038(2) 0.043(2) 0.0187(19) -0.0049(18) -0.0013(17) -0.0001(19)
C16 0.0243(19) 0.030(2) 0.026(2) -0.0036(17) -0.0041(17) 0.0027(16)
C17 0.037(2) 0.031(2) 0.033(2) -0.0132(18) -0.0030(18) 0.0011(18)
C18 0.028(2) 0.026(2) 0.042(3) -0.0092(19) -0.0050(19) -0.0058(16)
C19 0.0220(19) 0.023(2) 0.034(2) 0.0004(17) -0.0020(16) 0.0012(15)
C20 0.0196(17) 0.0180(18) 0.024(2) 0.0009(15) -0.0011(16) 0.0038(14)
C21 0.0185(17) 0.0204(19) 0.025(2) 0.0000(16) -0.0039(15) 0.0016(15)
C22 0.0248(19) 0.024(2) 0.045(3) -0.0002(18) 0.0020(18) -0.0049(15)
C23 0.026(2) 0.032(2) 0.041(3) 0.013(2) 0.0077(18) -0.0029(17)
C24 0.029(2) 0.032(2) 0.027(2) 0.0029(18) 0.0013(18) -0.0016(17)
C25 0.0191(17) 0.0264(19) 0.030(2) 0.0033(18) -0.0011(17) -0.0012(14)
C26 0.032(2) 0.033(2) 0.039(3) 0.0082(19) -0.0012(18) 0.0126(17)
C27 0.034(2) 0.036(2) 0.041(3) -0.002(2) 0.009(2) 0.0160(18)
C28 0.033(2) 0.030(2) 0.028(2) -0.0015(18) 0.0070(18) 0.0041(17)
C29 0.0225(17) 0.0184(18) 0.023(2) 0.0028(15) 0.0025(16) -0.0020(14)
C30 0.0246(17) 0.0182(19) 0.022(2) 0.0000(15) 0.0016(15) -0.0066(14)
C31 0.027(2) 0.032(2) 0.029(2) 0.0046(18) -0.0034(17) 0.0076(17)
C32 0.0256(18) 0.033(2) 0.042(2) 0.002(2) -0.0040(17) 0.0047(18)
C33 0.037(2) 0.053(3) 0.047(3) -0.010(2) -0.013(2) 0.008(2)
C34 0.068(3) 0.072(4) 0.030(3) -0.004(3) -0.012(2) 0.014(3)
C35 0.089(4) 0.070(4) 0.031(3) 0.015(3) -0.001(3) -0.006(3)
C36 0.066(3) 0.040(3) 0.043(3) 0.009(2) -0.003(3) -0.011(2)
O5 0.065(2) 0.0436(18) 0.0318(17) -0.0034(15) 0.0022(16) 0.0173(15)

loop_
_atom_type_symbol
_atom_type_description
_atom_type_scat_dispersion_real
_atom_type_scat_dispersion_imag
_atom_type_scat_source
C C 0.0033 0.0016 'International Tables Vol C Tables 4.2.6.8 and 6.1.1.4'
H H 0.0000 0.0000 'International Tables Vol C Tables 4.2.6.8 and 6.1.1.4'
Co Co 0.3494 0.9721 'International Tables Vol C Tables 4.2.6.8 and 6.1.1.4'
N N 0.0061 0.0033 'International Tables Vol C Tables 4.2.6.8 and 6.1.1.4'
O O 0.0106 0.0060 'International Tables Vol C Tables 4.2.6.8 and 6.1.1.4'

loop_
_geom_angle_atom_site_label_1
_geom_angle_atom_site_label_2
_geom_angle_atom_site_label_3
_geom_angle
_geom_angle_site_symmetry_1
_geom_angle_site_symmetry_3
O2 Co01 N1 88.87(10) . .
O2 Co01 N2 94.40(11) . .
O2 Co01 N3 166.01(9) . .
O2 Co01 N4 78.13(10) . .
O3 Co01 O2 98.73(10) . .
O3 Co01 N1 78.50(9) . .
O3 Co01 N2 165.79(11) . .
O3 Co01 N3 91.79(10) . .
O3 Co01 N4 85.00(9) . .
N2 Co01 N1 107.27(10) . .
N2 Co01 N3 76.18(11) . .
N2 Co01 N4 92.48(10) . .
N3 Co01 N1 84.20(11) . .
N3 Co01 N4 112.17(11) . .
N4 Co01 N1 157.20(10) . .
C30 O2 Co01 118.6(2) . .
C12 O3 Co01 118.9(2) . .
C1 N1 Co01 107.9(2) . .
C1 N1 C5 117.6(3) . .
C5 N1 Co01 134.1(2) . .
C20 N2 Co01 115.5(2) . .
C24 N2 Co01 126.9(3) . .
C24 N2 C20 117.6(3) . .
C13 N3 Co01 128.6(2) . .
C13 N3 C21 116.8(3) . .
C21 N3 Co01 114.4(2) . .
C25 N4 Co01 131.7(2) . .
C25 N4 C29 117.8(3) . .
C29 N4 Co01 109.5(2) . .
N1 C1 C2 123.7(3) . .
N1 C1 C12 117.4(3) . .
C2 C1 C12 118.9(3) . .
C1 C2 H2 120.9 . .
C3 C2 C1 118.1(4) . .
C3 C2 H2 120.9 . .
C2 C3 H3 120.4 . .
C4 C3 C2 119.2(4) . .
C4 C3 H3 120.4 . .
C3 C4 H4 119.8 . .
C3 C4 C5 120.3(3) . .
C5 C4 H4 119.8 . .
N1 C5 C4 121.0(3) . .
N1 C5 C6 119.6(3) . .
C4 C5 C6 119.4(3) . .
C7 C6 C5 121.4(3) . .
C7 C6 C11 118.8(3) . .
C11 C6 C5 119.6(3) . .
C6 C7 H7 119.8 . .
C6 C7 C8 120.4(3) . .
C8 C7 H7 119.8 . .
C7 C8 H8 119.9 . .
C9 C8 C7 120.2(4) . .
C9 C8 H8 119.9 . .
C8 C9 H9 120.1 . .
C8 C9 C10 119.9(4) . .
C10 C9 H9 120.1 . .
C9 C10 H10 119.9 . .
C11 C10 C9 120.2(4) . .
C11 C10 H10 119.9 . .
C6 C11 H11 119.8 . .
C10 C11 C6 120.5(4) . .
C10 C11 H11 119.8 . .
O3 C12 C1 116.4(3) . .
O4 C12 O3 125.5(3) . .
O4 C12 C1 118.1(3) . .
N3 C13 H13 118.0 . .
N3 C13 C14 124.0(3) . .
C14 C13 H13 118.0 . .
C13 C14 H14 120.5 . .
C15 C14 C13 118.9(4) . .
C15 C14 H14 120.5 . .
C14 C15 H15 120.4 . .
C14 C15 C16 119.2(3) . .
C16 C15 H15 120.4 . .
C15 C16 C17 123.7(3) . .
C21 C16 C15 117.5(3) . .
C21 C16 C17 118.7(3) . .
C16 C17 H17 119.3 . .
C18 C17 C16 121.5(4) . .
C18 C17 H17 119.3 . .
C17 C18 H18 119.4 . .
C17 C18 C19 121.1(3) . .
C19 C18 H18 119.4 . .
C20 C19 C18 118.5(3) . .
C22 C19 C18 123.9(3) . .
C22 C19 C20 117.5(3) . .
N2 C20 C19 123.0(3) . .
N2 C20 C21 117.1(3) . .
C19 C20 C21 119.9(3) . .
N3 C21 C16 123.5(3) . .
N3 C21 C20 116.3(3) . .
C16 C21 C20 120.2(3) . .
C19 C22 H22 120.1 . .
C23 C22 C19 119.8(3) . .
C23 C22 H22 120.1 . .
C22 C23 H23 120.5 . .
C22 C23 C24 119.0(4) . .
C24 C23 H23 120.5 . .
N2 C24 C23 123.1(4) . .
N2 C24 H24 118.4 . .
C23 C24 H24 118.4 . .
N4 C25 C26 121.7(4) . .
N4 C25 C31 118.5(3) . .
C26 C25 C31 119.8(3) . .
C25 C26 H26 120.1 . .
C27 C26 C25 119.8(4) . .
C27 C26 H26 120.1 . .
C26 C27 H27 120.5 . .
C26 C27 C28 119.0(4) . .
C28 C27 H27 120.5 . .
C27 C28 H28 120.8 . .
C29 C28 C27 118.4(4) . .
C29 C28 H28 120.8 . .
N4 C29 C28 123.2(3) . .
N4 C29 C30 116.0(3) . .
C28 C29 C30 120.8(3) . .
O1 C30 O2 124.2(3) . .
O1 C30 C29 119.1(3) . .
O2 C30 C29 116.7(3) . .
C32 C31 C25 121.2(3) . .
C32 C31 C36 119.0(4) . .
C36 C31 C25 119.8(4) . .
C31 C32 H32 119.4 . .
C31 C32 C33 121.1(4) . .
C33 C32 H32 119.4 . .
C32 C33 H33 120.1 . .
C34 C33 C32 119.7(4) . .
C34 C33 H33 120.1 . .
C33 C34 H34 119.9 . .
C33 C34 C35 120.2(4) . .
C35 C34 H34 119.9 . .
C34 C35 H35 120.2 . .
C34 C35 C36 119.6(5) . .
C36 C35 H35 120.2 . .
C31 C36 C35 120.3(4) . .
C31 C36 H36 119.8 . .
C35 C36 H36 119.8 . .
H5A O5 H5B 109.5 . .

loop_
_geom_bond_atom_site_label_1
_geom_bond_atom_site_label_2
_geom_bond_distance
_geom_bond_site_symmetry_2
Co01 O2 2.024(2) .
Co01 O3 2.018(2) .
Co01 N1 2.256(3) .
Co01 N2 2.139(3) .
Co01 N3 2.172(3) .
Co01 N4 2.219(3) .
O1 C30 1.237(4) .
O2 C30 1.277(4) .
O3 C12 1.273(4) .
O4 C12 1.226(4) .
N1 C1 1.348(4) .
N1 C5 1.353(4) .
N2 C20 1.357(5) .
N2 C24 1.325(4) .
N3 C13 1.320(4) .
N3 C21 1.365(4) .
N4 C25 1.342(4) .
N4 C29 1.357(4) .
C1 C2 1.379(5) .
C1 C12 1.524(5) .
C2 H2 0.9300 .
C2 C3 1.375(6) .
C3 H3 0.9300 .
C3 C4 1.368(5) .
C4 H4 0.9300 .
C4 C5 1.388(5) .
C5 C6 1.487(5) .
C6 C7 1.384(5) .
C6 C11 1.395(5) .
C7 H7 0.9300 .
C7 C8 1.385(5) .
C8 H8 0.9300 .
C8 C9 1.375(5) .
C9 H9 0.9300 .
C9 C10 1.379(6) .
C10 H10 0.9300 .
C10 C11 1.376(5) .
C11 H11 0.9300 .
C13 H13 0.9300 .
C13 C14 1.398(5) .
C14 H14 0.9300 .
C14 C15 1.369(5) .
C15 H15 0.9300 .
C15 C16 1.404(5) .
C16 C17 1.433(5) .
C16 C21 1.398(5) .
C17 H17 0.9300 .
C17 C18 1.350(5) .
C18 H18 0.9300 .
C18 C19 1.438(5) .
C19 C20 1.407(5) .
C19 C22 1.396(5) .
C20 C21 1.436(5) .
C22 H22 0.9300 .
C22 C23 1.362(5) .
C23 H23 0.9300 .
C23 C24 1.408(5) .
C24 H24 0.9300 .
C25 C26 1.391(5) .
C25 C31 1.497(5) .
C26 H26 0.9300 .
C26 C27 1.377(6) .
C27 H27 0.9300 .
C27 C28 1.380(5) .
C28 H28 0.9300 .
C28 C29 1.380(5) .
C29 C30 1.509(5) .
C31 C32 1.371(5) .
C31 C36 1.386(5) .
C32 H32 0.9300 .
C32 C33 1.386(6) .
C33 H33 0.9300 .
C33 C34 1.370(7) .
C34 H34 0.9300 .
C34 C35 1.386(7) .
C35 H35 0.9300 .
C35 C36 1.388(6) .
C36 H36 0.9300 .
O5 H5A 0.8499 .
O5 H5B 0.8503 .

loop_
_geom_torsion_atom_site_label_1
_geom_torsion_atom_site_label_2
_geom_torsion_atom_site_label_3
_geom_torsion_atom_site_label_4
_geom_torsion
_geom_torsion_site_symmetry_1
_geom_torsion_site_symmetry_2
_geom_torsion_site_symmetry_3
_geom_torsion_site_symmetry_4
Co01 O2 C30 O1 171.0(3) . . . .
Co01 O2 C30 C29 -7.5(4) . . . .
Co01 O3 C12 O4 -171.5(3) . . . .
Co01 O3 C12 C1 7.6(4) . . . .
Co01 N1 C1 C2 172.6(3) . . . .
Co01 N1 C1 C12 -5.9(4) . . . .
Co01 N1 C5 C4 -171.0(3) . . . .
Co01 N1 C5 C6 9.5(5) . . . .
Co01 N2 C20 C19 -178.5(2) . . . .
Co01 N2 C20 C21 4.3(4) . . . .
Co01 N2 C24 C23 178.8(3) . . . .
Co01 N3 C13 C14 -173.3(3) . . . .
Co01 N3 C21 C16 175.3(3) . . . .
Co01 N3 C21 C20 -6.7(4) . . . .
Co01 N4 C25 C26 167.9(3) . . . .
Co01 N4 C25 C31 -12.5(5) . . . .
Co01 N4 C29 C28 -170.0(3) . . . .
Co01 N4 C29 C30 7.7(3) . . . .
N1 C1 C2 C3 0.8(6) . . . .
N1 C1 C12 O3 -0.3(5) . . . .
N1 C1 C12 O4 178.9(3) . . . .
N1 C5 C6 C7 49.9(5) . . . .
N1 C5 C6 C11 -135.1(4) . . . .
N2 C20 C21 N3 1.7(4) . . . .
N2 C20 C21 C16 179.7(3) . . . .
N3 C13 C14 C15 -1.4(6) . . . .
N4 C25 C26 C27 -0.5(6) . . . .
N4 C25 C31 C32 -65.4(5) . . . .
N4 C25 C31 C36 115.9(4) . . . .
N4 C29 C30 O1 -179.6(3) . . . .
N4 C29 C30 O2 -1.1(4) . . . .
C1 N1 C5 C4 0.5(5) . . . .
C1 N1 C5 C6 -179.0(3) . . . .
C1 C2 C3 C4 0.0(7) . . . .
C2 C1 C12 O3 -178.8(3) . . . .
C2 C1 C12 O4 0.3(5) . . . .
C2 C3 C4 C5 -0.4(7) . . . .
C3 C4 C5 N1 0.2(7) . . . .
C3 C4 C5 C6 179.6(4) . . . .
C4 C5 C6 C7 -129.6(4) . . . .
C4 C5 C6 C11 45.4(5) . . . .
C5 N1 C1 C2 -1.0(5) . . . .
C5 N1 C1 C12 -179.5(3) . . . .
C5 C6 C7 C8 175.7(3) . . . .
C5 C6 C11 C10 -176.7(3) . . . .
C6 C7 C8 C9 0.3(6) . . . .
C7 C6 C11 C10 -1.5(5) . . . .
C7 C8 C9 C10 -0.3(6) . . . .
C8 C9 C10 C11 -0.7(6) . . . .
C9 C10 C11 C6 1.6(6) . . . .
C11 C6 C7 C8 0.6(5) . . . .
C12 C1 C2 C3 179.2(4) . . . .
C13 N3 C21 C16 -0.2(5) . . . .
C13 N3 C21 C20 177.7(3) . . . .
C13 C14 C15 C16 -0.1(6) . . . .
C14 C15 C16 C17 -176.0(3) . . . .
C14 C15 C16 C21 1.2(5) . . . .
C15 C16 C17 C18 177.0(4) . . . .
C15 C16 C21 N3 -1.2(5) . . . .
C15 C16 C21 C20 -179.0(3) . . . .
C16 C17 C18 C19 1.3(6) . . . .
C17 C16 C21 N3 176.2(3) . . . .
C17 C16 C21 C20 -1.7(5) . . . .
C17 C18 C19 C20 -0.6(5) . . . .
C17 C18 C19 C22 -177.9(4) . . . .
C18 C19 C20 N2 -178.4(3) . . . .
C18 C19 C20 C21 -1.3(5) . . . .
C18 C19 C22 C23 177.6(4) . . . .
C19 C20 C21 N3 -175.6(3) . . . .
C19 C20 C21 C16 2.4(5) . . . .
C19 C22 C23 C24 0.2(6) . . . .
C20 N2 C24 C23 -0.6(5) . . . .
C20 C19 C22 C23 0.2(5) . . . .
C21 N3 C13 C14 1.5(5) . . . .
C21 C16 C17 C18 -0.2(6) . . . .
C22 C19 C20 N2 -0.9(5) . . . .
C22 C19 C20 C21 176.3(3) . . . .
C22 C23 C24 N2 0.0(6) . . . .
C24 N2 C20 C19 1.1(5) . . . .
C24 N2 C20 C21 -176.1(3) . . . .
C25 N4 C29 C28 -0.2(5) . . . .
C25 N4 C29 C30 177.5(3) . . . .
C25 C26 C27 C28 -0.5(6) . . . .
C25 C31 C32 C33 -178.2(3) . . . .
C25 C31 C36 C35 178.8(4) . . . .
C26 C25 C31 C32 114.2(4) . . . .
C26 C25 C31 C36 -64.5(5) . . . .
C26 C27 C28 C29 1.1(6) . . . .
C27 C28 C29 N4 -0.8(5) . . . .
C27 C28 C29 C30 -178.4(3) . . . .
C28 C29 C30 O1 -1.8(5) . . . .
C28 C29 C30 O2 176.7(3) . . . .
C29 N4 C25 C26 0.9(5) . . . .
C29 N4 C25 C31 -179.6(3) . . . .
C31 C25 C26 C27 179.9(4) . . . .
C31 C32 C33 C34 -1.0(6) . . . .
C32 C31 C36 C35 0.1(7) . . . .
C32 C33 C34 C35 0.9(7) . . . .
C33 C34 C35 C36 -0.3(8) . . . .
C34 C35 C36 C31 -0.2(8) . . . .
C36 C31 C32 C33 0.5(6) . . . .
